data_4511642
loop_
_publ_author_name
'Thu\'ery, Pierre'
'Harrowfield, Jack'

_publ_section_title
;
 Uranyl Ion Complexes with all-cis-1,3,5-Cyclohexanetricarboxylate:
 Unexpected Framework and Nanotubular Assemblies
;
_journal_issue 8
_journal_name_full 'Crystal Growth &amp; Design'
_journal_page_first 4214
_journal_paper_doi 10.1021/cg500828s
_journal_volume 14
_journal_year 2014
_chemical_formula_sum 'C9 H10 O8 U'
_chemical_formula_weight 484.20
_space_group_IT_number 176
_symmetry_cell_setting hexagonal
_symmetry_space_group_name_Hall '-P 6c'
_symmetry_space_group_name_H-M 'P 63/m'
_atom_sites_solution_hydrogens geom
_atom_sites_solution_primary direct
_atom_sites_solution_secondary difmap
_audit_creation_method SHELXL-97
_cell_angle_alpha 90.00
_cell_angle_beta 90.00
_cell_angle_gamma 120.00
_cell_formula_units_Z 6
_cell_length_a 20.7493(7)
_cell_length_b 20.7493(7)
_cell_length_c 10.0311(2)
_cell_measurement_reflns_used 89111
_cell_measurement_temperature 150(2)
_cell_measurement_theta_max 25.66
_cell_measurement_theta_min 2.33
_cell_volume 3740.12(19)
_computing_cell_refinement 'HKL2000 (Otwinowski & Minor, 1997)'
_computing_data_collection 'COLLECT (Nonius, 1998)'
_computing_data_reduction 'HKL2000 (Otwinowski & Minor, 1997)'
_computing_molecular_graphics 'SHELXTL (Sheldrick, 2008)'
_computing_publication_material 'SHELXTL (Sheldrick, 2008); PLATON (Spek, 2003)'
_computing_structure_refinement 'SHELXL-97 (Sheldrick, 2008)'
_computing_structure_solution 'SHELXS-97 (Sheldrick, 2008)'
_diffrn_ambient_temperature 150(2)
_diffrn_measured_fraction_theta_full 0.998
_diffrn_measured_fraction_theta_max 0.998
_diffrn_measurement_device_type 'Nonius Kappa-CCD area-detector diffractometer'
_diffrn_measurement_method 'two \f and three \w scans with 2\% steps (313 frames)'
_diffrn_radiation_monochromator graphite
_diffrn_radiation_source 'fine-focus sealed tube'
_diffrn_radiation_type MoK\a
_diffrn_radiation_wavelength 0.71073
_diffrn_reflns_av_R_equivalents 0.0371
_diffrn_reflns_av_unetI/netI 0.0284
_diffrn_reflns_limit_h_max 25
_diffrn_reflns_limit_h_min -25
_diffrn_reflns_limit_k_max 21
_diffrn_reflns_limit_k_min -21
_diffrn_reflns_limit_l_max 12
_diffrn_reflns_limit_l_min -12
_diffrn_reflns_number 89111
_diffrn_reflns_theta_full 25.66
_diffrn_reflns_theta_max 25.66
_diffrn_reflns_theta_min 2.33
_diffrn_standards_decay_% 0
_diffrn_standards_interval_time 0
_diffrn_standards_number 0
_exptl_absorpt_coefficient_mu 6.524
_exptl_absorpt_correction_T_max 0.937
_exptl_absorpt_correction_T_min 0.582
_exptl_absorpt_correction_type multi-scan
_exptl_absorpt_process_details 'SCALEPACK (Otwinowski & Minor, 1997)'
_exptl_crystal_colour 'translucent light yellow'
_exptl_crystal_density_diffrn 1.290
_exptl_crystal_density_method 'not measured'
_exptl_crystal_description lath
_exptl_crystal_F_000 1320
_exptl_crystal_size_max 0.11
_exptl_crystal_size_mid 0.04
_exptl_crystal_size_min 0.01
_platon_squeeze_details 'see refine special details'
_refine_diff_density_max 1.002
_refine_diff_density_min -1.433
_refine_diff_density_rms 0.226
_refine_ls_extinction_method none
_refine_ls_goodness_of_fit_ref 1.052
_refine_ls_hydrogen_treatment constr
_refine_ls_matrix_type full
_refine_ls_number_parameters 91
_refine_ls_number_reflns 2510
_refine_ls_number_restraints 6
_refine_ls_restrained_S_all 1.062
_refine_ls_R_factor_all 0.0397
_refine_ls_R_factor_gt 0.0318
_refine_ls_shift/su_max 0.001
_refine_ls_shift/su_mean 0.000
_refine_ls_structure_factor_coef Fsqd
_refine_ls_weighting_details 'calc w=1/[\s^2^(Fo^2^)+(0.0413P)^2^+7.8198P] where P=(Fo^2^+2Fc^2^)/3'
_refine_ls_weighting_scheme calc
_refine_ls_wR_factor_gt 0.0781
_refine_ls_wR_factor_ref 0.0802
_reflns_number_gt 2225
_reflns_number_total 2510
_reflns_threshold_expression >2sigma(I)
_cod_data_source_file cg500828s_si_003.cif
_cod_data_source_block 8
_cod_depositor_comments 'Adding full bibliography for 4511635--4511642.cif.'
_cod_original_cell_volume 3740.1(3)
_cod_database_code 4511642

loop_
_symmetry_equiv_pos_as_xyz
'x, y, z'
'-y, x-y, z'
'-x+y, -x, z'
'-x, -y, z+1/2'
'y, -x+y, z+1/2'
'x-y, x, z+1/2'
'-x, -y, -z'
'y, -x+y, -z'
'x-y, x, -z'
'x, y, -z-1/2'
'-y, x-y, -z-1/2'
'-x+y, -x, -z-1/2'

loop_
_atom_site_label
_atom_site_type_symbol
_atom_site_fract_x
_atom_site_fract_y
_atom_site_fract_z
_atom_site_U_iso_or_equiv
_atom_site_adp_type
_atom_site_occupancy
_atom_site_symmetry_multiplicity
_atom_site_calc_flag
_atom_site_refinement_flags
U U 0.925352(13) 0.341758(14) 0.2500 0.04000(11) Uani 1 2 d S
O1 O 0.8752(3) 0.3901(3) 0.2500 0.0515(11) Uani 1 2 d SU
O2 O 0.9752(3) 0.2942(3) 0.2500 0.0618(12) Uani 1 2 d SU
O3 O 0.93079(18) 0.3483(2) 0.4955(4) 0.0565(11) Uani 1 1 d .
O4 O 1.02306(17) 0.4391(2) 0.3891(3) 0.0479(8) Uani 1 1 d .
O5 O 1.2369(2) 0.4181(2) 0.6420(3) 0.0582(10) Uani 1 1 d .
C1 C 0.9902(3) 0.4072(4) 0.7500 0.0421(15) Uani 1 2 d S
H1A H 0.9611 0.3522 0.7500 0.051 Uiso 1 2 calc SR
H1B H 0.9549 0.4261 0.7500 0.051 Uiso 1 2 calc SR
C2 C 1.0385(2) 0.4343(3) 0.6259(4) 0.0412(11) Uani 1 1 d .
H2 H 1.0649 0.4899 0.6251 0.049 Uiso 1 1 calc R
C3 C 1.0976(2) 0.4099(3) 0.6239(4) 0.0400(11) Uani 1 1 d .
H3A H 1.0729 0.3549 0.6211 0.048 Uiso 1 1 calc R
H3B H 1.1293 0.4300 0.5437 0.048 Uiso 1 1 calc R
C4 C 1.1455(4) 0.4393(4) 0.7500 0.0465(16) Uani 1 2 d S
H4 H 1.1674 0.4946 0.7500 0.056 Uiso 1 2 calc SR
C5 C 0.9943(2) 0.4064(3) 0.4977(4) 0.0428(11) Uani 1 1 d .
C6 C 1.2101(4) 0.4248(4) 0.7500 0.0442(16) Uani 1 2 d S

loop_
_atom_site_aniso_label
_atom_site_aniso_U_11
_atom_site_aniso_U_22
_atom_site_aniso_U_33
_atom_site_aniso_U_23
_atom_site_aniso_U_13
_atom_site_aniso_U_12
U 0.03766(15) 0.05406(18) 0.01704(15) 0.000 0.000 0.01449(12)
O1 0.048(2) 0.064(3) 0.037(2) 0.000 0.000 0.024(2)
O2 0.057(2) 0.071(3) 0.046(2) 0.000 0.000 0.024(2)
O3 0.0446(19) 0.075(2) 0.0184(19) 0.0053(15) -0.0033(13) 0.0063(17)
O4 0.0331(16) 0.073(2) 0.0206(15) 0.0039(15) -0.0012(12) 0.0134(16)
O5 0.059(2) 0.110(3) 0.0220(16) -0.0090(18) -0.0037(15) 0.054(2)
C1 0.030(3) 0.064(4) 0.026(3) 0.000 0.000 0.019(3)
C2 0.035(2) 0.062(3) 0.018(2) -0.0009(19) -0.0059(17) 0.018(2)
C3 0.037(2) 0.058(3) 0.019(2) -0.0019(18) -0.0001(17) 0.019(2)
C4 0.054(4) 0.060(4) 0.021(3) 0.000 0.000 0.025(4)
C5 0.035(2) 0.064(3) 0.022(2) 0.002(2) 0.0012(18) 0.019(2)
C6 0.039(3) 0.067(5) 0.022(3) 0.000 0.000 0.023(3)

loop_
_atom_type_symbol
_atom_type_description
_atom_type_scat_dispersion_real
_atom_type_scat_dispersion_imag
_atom_type_scat_source
C C 0.0033 0.0016 'International Tables Vol C Tables 4.2.6.8 and 6.1.1.4'
H H 0.0000 0.0000 'International Tables Vol C Tables 4.2.6.8 and 6.1.1.4'
O O 0.0106 0.0060 'International Tables Vol C Tables 4.2.6.8 and 6.1.1.4'
U U -9.6767 9.6646 'International Tables Vol C Tables 4.2.6.8 and 6.1.1.4'

loop_
_geom_angle_atom_site_label_1
_geom_angle_atom_site_label_2
_geom_angle_atom_site_label_3
_geom_angle
_geom_angle_site_symmetry_1
_geom_angle_site_symmetry_3
O2 U O1 179.8(2) . .
O2 U O5 91.43(19) . 6_544
O1 U O5 88.72(18) . 6_544
O2 U O5 91.43(19) . 9_546
O1 U O5 88.72(18) . 9_546
O5 U O5 52.56(15) 6_544 9_546
O2 U O4 89.20(17) . .
O1 U O4 90.67(16) . .
O5 U O4 171.68(10) 6_544 .
O5 U O4 119.14(10) 9_546 .
O2 U O4 89.20(17) . 10_556
O1 U O4 90.67(16) . 10_556
O5 U O4 119.14(10) 6_544 10_556
O5 U O4 171.68(10) 9_546 10_556
O4 U O4 69.16(14) . 10_556
O2 U O3 90.42(10) . .
O1 U O3 89.57(10) . .
O5 U O3 119.16(11) 6_544 .
O5 U O3 66.60(11) 9_546 .
O4 U O3 52.53(10) . .
O4 U O3 121.69(10) 10_556 .
O2 U O3 90.43(10) . 10_556
O1 U O3 89.57(10) . 10_556
O5 U O3 66.60(11) 6_544 10_556
O5 U O3 119.16(11) 9_546 10_556
O4 U O3 121.69(10) . 10_556
O4 U O3 52.53(10) 10_556 10_556
O3 U O3 174.15(16) . 10_556
C5 O3 U 93.9(3) . .
C5 O4 U 94.3(3) . .
C6 O5 U 93.7(3) . 8_666
C2 C1 C2 110.1(5) . 10_557
C2 C1 H1A 109.6 . .
C2 C1 H1A 109.6 10_557 .
C2 C1 H1B 109.6 . .
C2 C1 H1B 109.6 10_557 .
H1A C1 H1B 108.1 . .
C5 C2 C1 113.1(4) . .
C5 C2 C3 107.0(4) . .
C1 C2 C3 112.0(4) . .
C5 C2 H2 108.2 . .
C1 C2 H2 108.2 . .
C3 C2 H2 108.2 . .
C4 C3 C2 108.8(4) . .
C4 C3 H3A 109.9 . .
C2 C3 H3A 109.9 . .
C4 C3 H3B 109.9 . .
C2 C3 H3B 109.9 . .
H3A C3 H3B 108.3 . .
C6 C4 C3 112.6(4) . 10_557
C6 C4 C3 112.5(4) . .
C3 C4 C3 111.0(6) 10_557 .
C6 C4 H4 106.8 . .
C3 C4 H4 106.8 10_557 .
C3 C4 H4 106.8 . .
O3 C5 O4 118.9(4) . .
O3 C5 C2 121.5(4) . .
O4 C5 C2 119.5(4) . .
O5 C6 O5 119.2(6) 10_557 .
O5 C6 C4 120.4(3) 10_557 .
O5 C6 C4 120.4(3) . .

loop_
_geom_bond_atom_site_label_1
_geom_bond_atom_site_label_2
_geom_bond_distance
_geom_bond_site_symmetry_2
U O2 1.750(6) .
U O1 1.769(5) .
U O5 2.446(3) 6_544
U O5 2.446(3) 9_546
U O4 2.458(3) .
U O4 2.458(3) 10_556
U O3 2.465(4) .
U O3 2.465(4) 10_556
O3 C5 1.266(6) .
O4 C5 1.265(5) .
O5 C6 1.256(5) .
O5 U 2.446(3) 8_666
C1 C2 1.519(6) .
C1 C2 1.519(6) 10_557
C1 H1A 0.9900 .
C1 H1B 0.9900 .
C2 C5 1.516(6) .
C2 C3 1.542(7) .
C2 H2 1.0000 .
C3 C4 1.535(6) .
C3 H3A 0.9900 .
C3 H3B 0.9900 .
C4 C6 1.514(10) .
C4 C3 1.534(6) 10_557
C4 H4 1.0000 .
C6 O5 1.256(5) 10_557

loop_
_platon_squeeze_void_nr
_platon_squeeze_void_average_x
_platon_squeeze_void_average_y
_platon_squeeze_void_average_z
_platon_squeeze_void_volume
_platon_squeeze_void_count_electrons
_platon_squeeze_void_content
1 -0.006 -0.004 -0.017 2287 1420 ' '
